data_4072031
loop_
_publ_author_name
'Ren, Shikuo'
'Xie, Zuowei'

_publ_section_title
;
 A Facile and Practical Synthetic Route to 1,1&#x2032;-Bis(o-carborane)
;
_journal_issue 19
_journal_name_full Organometallics
_journal_page_first 5167
_journal_paper_doi 10.1021/om8005323
_journal_volume 27
_journal_year 2008
_chemical_formula_sum 'C18 H36 B20 Cu2'
_chemical_formula_weight 595.75
_chemical_name_systematic
; 
 ? 
;
_space_group_IT_number 2
_symmetry_cell_setting triclinic
_symmetry_space_group_name_Hall '-P 1'
_symmetry_space_group_name_H-M 'P -1'
_atom_sites_solution_hydrogens geom
_atom_sites_solution_primary direct
_atom_sites_solution_secondary difmap
_audit_creation_method SHELXL-97
_cell_angle_alpha 92.363(7)
_cell_angle_beta 95.143(8)
_cell_angle_gamma 105.407(7)
_cell_formula_units_Z 1
_cell_length_a 7.036(3)
_cell_length_b 9.412(3)
_cell_length_c 11.529(4)
_cell_measurement_reflns_used 824
_cell_measurement_temperature 293(2)
_cell_measurement_theta_max 27.81
_cell_measurement_theta_min 3.02
_cell_volume 731.4(5)
_computing_cell_refinement 'Bruker SMART'
_computing_data_collection 'Bruker SMART'
_computing_data_reduction 'Bruker SAINT'
_computing_molecular_graphics 'Bruker SHELXTL'
_computing_publication_material 'Bruker SHELXTL'
_computing_structure_refinement 'SHELXL-97 (Sheldrick, 1997)'
_computing_structure_solution 'SHELXS-97 (Sheldrick, 1990)'
_diffrn_ambient_temperature 293(2)
_diffrn_measured_fraction_theta_full 0.971
_diffrn_measured_fraction_theta_max 0.971
_diffrn_measurement_device_type 'CCD area detector'
_diffrn_measurement_method 'phi and omega scans'
_diffrn_radiation_monochromator graphite
_diffrn_radiation_source 'fine-focus sealed tube'
_diffrn_radiation_type MoK\a
_diffrn_radiation_wavelength 0.71073
_diffrn_reflns_av_R_equivalents 0.0211
_diffrn_reflns_av_sigmaI/netI 0.0342
_diffrn_reflns_limit_h_max 4
_diffrn_reflns_limit_h_min -9
_diffrn_reflns_limit_k_max 11
_diffrn_reflns_limit_k_min -12
_diffrn_reflns_limit_l_max 15
_diffrn_reflns_limit_l_min -15
_diffrn_reflns_number 4926
_diffrn_reflns_theta_full 28.00
_diffrn_reflns_theta_max 28.00
_diffrn_reflns_theta_min 1.78
_exptl_absorpt_coefficient_mu 1.466
_exptl_absorpt_correction_T_max 1.0000
_exptl_absorpt_correction_T_min 0.5917
_exptl_absorpt_correction_type sadabs
_exptl_crystal_colour orange
_exptl_crystal_density_diffrn 1.353
_exptl_crystal_density_meas 0
_exptl_crystal_density_method 'not measured'
_exptl_crystal_description block
_exptl_crystal_F_000 302
_exptl_crystal_size_max 0.40
_exptl_crystal_size_mid 0.30
_exptl_crystal_size_min 0.30
_refine_diff_density_max 0.622
_refine_diff_density_min -0.703
_refine_diff_density_rms 0.084
_refine_ls_extinction_method none
_refine_ls_goodness_of_fit_ref 1.080
_refine_ls_hydrogen_treatment riding
_refine_ls_matrix_type full
_refine_ls_number_parameters 181
_refine_ls_number_reflns 3441
_refine_ls_number_restraints 0
_refine_ls_restrained_S_all 1.080
_refine_ls_R_factor_all 0.0552
_refine_ls_R_factor_gt 0.0439
_refine_ls_shift/su_max 0.001
_refine_ls_shift/su_mean 0.000
_refine_ls_structure_factor_coef Fsqd
_refine_ls_weighting_details 'calc w=1/[\s^2^(Fo^2^)+(0.0632P)^2^+0.3774P] where P=(Fo^2^+2Fc^2^)/3'
_refine_ls_weighting_scheme calc
_refine_ls_wR_factor_gt 0.1207
_refine_ls_wR_factor_ref 0.1300
_reflns_number_gt 2782
_reflns_number_total 3441
_reflns_threshold_expression >2sigma(I)
_cod_data_source_file om8005323_si_001.cif
_cod_data_source_block 2
_cod_original_sg_symbol_H-M P(-1)
_cod_database_code 4072031

loop_
_symmetry_equiv_pos_as_xyz
'x, y, z'
'-x, -y, -z'

loop_
_atom_site_label
_atom_site_type_symbol
_atom_site_fract_x
_atom_site_fract_y
_atom_site_fract_z
_atom_site_U_iso_or_equiv
_atom_site_adp_type
_atom_site_occupancy
_atom_site_symmetry_multiplicity
_atom_site_calc_flag
_atom_site_refinement_flags
Cu1 Cu 0.73857(6) 0.30787(4) 0.28377(3) 0.05937(17) Uani 1 1 d .
C2 C 0.8950(3) 0.5078(2) 0.32118(18) 0.0336(4) Uani 1 1 d .
C1 C 1.0109(3) 0.5598(2) 0.45606(17) 0.0290(4) Uani 1 1 d .
C11 C 0.4278(5) 0.2390(4) 0.1052(3) 0.0627(8) Uani 1 1 d .
C12 C 0.4346(5) 0.1681(4) 0.2101(3) 0.0678(9) Uani 1 1 d .
H12A H 0.3239 0.1562 0.2580 0.081 Uiso 1 1 calc R
C13 C 0.5718(6) 0.0930(3) 0.2342(3) 0.0680(9) Uani 1 1 d .
H13A H 0.5496 0.0205 0.2936 0.082 Uiso 1 1 calc R
C14 C 0.7158(7) 0.0905(4) 0.1573(4) 0.0813(11) Uani 1 1 d .
H14A H 0.8089 0.0305 0.1718 0.098 Uiso 1 1 calc R
C15 C 0.7081(6) 0.1608(5) 0.0535(4) 0.0819(11) Uani 1 1 d .
H15A H 0.8009 0.1596 0.0012 0.098 Uiso 1 1 calc R
C16 C 0.5655(5) 0.2309(4) 0.0289(3) 0.0622(8) Uani 1 1 d .
H16A H 0.5603 0.2750 -0.0416 0.075 Uiso 1 1 calc R
C17 C 0.2754(8) 0.3203(7) 0.0799(4) 0.1072(16) Uani 1 1 d .
H17A H 0.2910 0.3622 0.0056 0.161 Uiso 1 1 calc R
H17B H 0.2914 0.3978 0.1397 0.161 Uiso 1 1 calc R
H17C H 0.1456 0.2533 0.0779 0.161 Uiso 1 1 calc R
B3 B 1.1508(4) 0.5460(3) 0.3431(2) 0.0336(5) Uani 1 1 d .
H3 H 1.2307 0.4611 0.3335 0.040 Uiso 1 1 calc R
B7 B 1.0332(4) 0.6095(3) 0.2222(2) 0.0395(6) Uani 1 1 d .
H7 H 1.0371 0.5666 0.1325 0.047 Uiso 1 1 calc R
B11 B 0.8216(5) 0.6541(3) 0.2660(2) 0.0438(6) Uani 1 1 d .
H11 H 0.6881 0.6406 0.2046 0.053 Uiso 1 1 calc R
B6 B 0.8049(4) 0.6179(3) 0.4145(2) 0.0376(5) Uani 1 1 d .
H6 H 0.6620 0.5795 0.4507 0.045 Uiso 1 1 calc R
B4 B 1.2315(4) 0.6937(3) 0.4528(2) 0.0362(5) Uani 1 1 d .
H4 H 1.3645 0.7051 0.5142 0.043 Uiso 1 1 calc R
B8 B 1.2465(4) 0.7290(3) 0.3032(2) 0.0405(6) Uani 1 1 d .
H8 H 1.3895 0.7645 0.2667 0.049 Uiso 1 1 calc R
B12 B 1.0412(5) 0.7966(3) 0.2558(2) 0.0448(6) Uani 1 1 d .
H12 H 1.0515 0.8768 0.1884 0.054 Uiso 1 1 calc R
B10 B 0.8980(5) 0.8018(3) 0.3756(2) 0.0455(6) Uani 1 1 d .
H10 H 0.8150 0.8846 0.3860 0.055 Uiso 1 1 calc R
B5 B 1.0167(4) 0.7392(3) 0.4971(2) 0.0378(5) Uani 1 1 d .
H5 H 1.0111 0.7804 0.5871 0.045 Uiso 1 1 calc R
B9 B 1.1632(5) 0.8488(3) 0.3991(2) 0.0438(6) Uani 1 1 d .
H9 H 1.2527 0.9624 0.4248 0.053 Uiso 1 1 calc R

loop_
_atom_site_aniso_label
_atom_site_aniso_U_11
_atom_site_aniso_U_22
_atom_site_aniso_U_33
_atom_site_aniso_U_23
_atom_site_aniso_U_13
_atom_site_aniso_U_12
Cu1 0.0695(3) 0.0437(2) 0.0450(2) -0.00420(14) -0.00702(16) -0.01394(17)
C2 0.0367(11) 0.0344(11) 0.0258(9) -0.0015(8) -0.0007(8) 0.0047(9)
C1 0.0296(10) 0.0291(10) 0.0254(9) -0.0016(7) 0.0027(7) 0.0038(8)
C11 0.0578(17) 0.0705(19) 0.0462(15) -0.0079(13) -0.0098(13) 0.0006(15)
C12 0.0650(19) 0.0669(19) 0.0457(15) -0.0001(13) -0.0021(14) -0.0237(16)
C13 0.083(2) 0.0408(15) 0.0600(18) 0.0027(13) -0.0052(17) -0.0151(15)
C14 0.087(3) 0.0528(19) 0.091(3) -0.0160(18) -0.018(2) 0.0077(18)
C15 0.075(2) 0.087(3) 0.073(2) -0.023(2) 0.0105(19) 0.007(2)
C16 0.071(2) 0.071(2) 0.0361(13) -0.0024(13) 0.0056(13) 0.0056(16)
C17 0.095(3) 0.156(5) 0.076(3) -0.002(3) -0.009(2) 0.052(3)
B3 0.0365(12) 0.0348(12) 0.0281(11) 0.0003(9) 0.0073(9) 0.0061(10)
B7 0.0487(15) 0.0399(13) 0.0276(11) 0.0024(9) 0.0044(10) 0.0081(11)
B11 0.0492(16) 0.0493(15) 0.0340(13) 0.0076(11) 0.0001(11) 0.0163(13)
B6 0.0379(13) 0.0420(13) 0.0343(12) 0.0042(10) 0.0033(10) 0.0134(11)
B4 0.0341(12) 0.0355(12) 0.0328(12) -0.0001(9) 0.0032(9) -0.0009(10)
B8 0.0460(14) 0.0368(13) 0.0362(13) 0.0048(10) 0.0109(11) 0.0041(11)
B12 0.0629(18) 0.0385(13) 0.0346(13) 0.0076(10) 0.0086(12) 0.0144(13)
B10 0.0625(18) 0.0427(14) 0.0387(14) 0.0063(11) 0.0119(13) 0.0244(13)
B5 0.0499(15) 0.0316(12) 0.0315(12) -0.0028(9) 0.0081(10) 0.0098(11)
B9 0.0600(17) 0.0284(12) 0.0391(13) 0.0015(10) 0.0100(12) 0.0036(11)

loop_
_atom_type_symbol
_atom_type_description
_atom_type_scat_dispersion_real
_atom_type_scat_dispersion_imag
_atom_type_scat_source
C C 0.0033 0.0016 'International Tables Vol C Tables 4.2.6.8 and 6.1.1.4'
H H 0.0000 0.0000 'International Tables Vol C Tables 4.2.6.8 and 6.1.1.4'
B B 0.0013 0.0007 'International Tables Vol C Tables 4.2.6.8 and 6.1.1.4'
Cu Cu 0.3201 1.2651 'International Tables Vol C Tables 4.2.6.8 and 6.1.1.4'

loop_
_geom_angle_atom_site_label_1
_geom_angle_atom_site_label_2
_geom_angle_atom_site_label_3
_geom_angle
_geom_angle_site_symmetry_1
C2 Cu1 C13 176.99(11) .
C2 Cu1 C12 143.41(13) .
C13 Cu1 C12 36.12(15) .
C2 Cu1 C14 142.20(14) .
C13 Cu1 C14 35.43(15) .
C12 Cu1 C14 61.55(15) .
C1 C2 B7 108.93(16) .
C1 C2 B11 108.67(17) .
B7 C2 B11 61.54(16) .
C1 C2 B3 60.61(13) .
B7 C2 B3 61.43(15) .
B11 C2 B3 111.55(18) .
C1 C2 B6 60.33(13) .
B7 C2 B6 111.85(18) .
B11 C2 B6 61.53(15) .
B3 C2 B6 111.81(17) .
C1 C2 Cu1 120.25(14) .
B7 C2 Cu1 122.20(15) .
B11 C2 Cu1 121.21(16) .
B3 C2 Cu1 119.59(15) .
B6 C2 Cu1 117.65(15) .
C1 C1 C2 116.8(2) 2_766
C1 C1 B6 117.4(2) 2_766
C2 C1 B6 61.46(14) .
C1 C1 B3 117.0(2) 2_766
C2 C1 B3 61.19(13) .
B6 C1 B3 113.24(17) .
C1 C1 B5 121.8(2) 2_766
C2 C1 B5 111.63(16) .
B6 C1 B5 62.47(15) .
B3 C1 B5 113.43(16) .
C1 C1 B4 121.4(2) 2_766
C2 C1 B4 111.37(16) .
B6 C1 B4 113.82(18) .
B3 C1 B4 62.11(14) .
B5 C1 B4 62.45(15) .
C16 C11 C12 118.1(3) .
C16 C11 C17 122.0(3) .
C12 C11 C17 119.8(4) .
C13 C12 C11 120.5(3) .
C13 C12 Cu1 64.54(17) .
C11 C12 Cu1 96.06(19) .
C12 C13 C14 120.6(3) .
C12 C13 Cu1 79.35(19) .
C14 C13 Cu1 85.8(2) .
C15 C14 C13 118.5(4) .
C15 C14 Cu1 95.3(3) .
C13 C14 Cu1 58.74(18) .
C16 C15 C14 120.1(4) .
C15 C16 C11 122.1(3) .
C1 B3 C2 58.20(13) .
C1 B3 B7 105.10(18) .
C2 B3 B7 58.97(14) .
C1 B3 B8 105.60(17) .
C2 B3 B8 106.60(18) .
B7 B3 B8 60.36(15) .
C1 B3 B4 59.02(13) .
C2 B3 B4 106.48(17) .
B7 B3 B4 108.10(19) .
B8 B3 B4 60.07(14) .
C2 B7 B11 59.25(15) .
C2 B7 B3 59.60(14) .
B11 B7 B3 108.23(18) .
C2 B7 B12 106.54(19) .
B11 B7 B12 60.25(17) .
B3 B7 B12 108.10(18) .
C2 B7 B8 106.85(17) .
B11 B7 B8 108.6(2) .
B3 B7 B8 60.04(15) .
B12 B7 B8 60.17(17) .
C2 B11 B7 59.22(15) .
C2 B11 B6 59.66(14) .
B7 B11 B6 108.46(19) .
C2 B11 B12 106.5(2) .
B7 B11 B12 60.23(17) .
B6 B11 B12 108.4(2) .
C2 B11 B10 106.73(19) .
B7 B11 B10 108.7(2) .
B6 B11 B10 60.00(16) .
B12 B11 B10 60.48(17) .
C1 B6 C2 58.21(13) .
C1 B6 B11 104.86(18) .
C2 B6 B11 58.81(15) .
C1 B6 B10 105.19(19) .
C2 B6 B10 106.24(19) .
B11 B6 B10 60.22(16) .
C1 B6 B5 58.94(14) .
C2 B6 B5 106.20(18) .
B11 B6 B5 107.57(19) .
B10 B6 B5 59.65(16) .
C1 B4 B9 105.09(19) .
C1 B4 B8 105.26(17) .
B9 B4 B8 60.54(15) .
C1 B4 B3 58.87(13) .
B9 B4 B3 108.04(18) .
B8 B4 B3 59.77(14) .
C1 B4 B5 58.74(14) .
B9 B4 B5 59.79(16) .
B8 B4 B5 108.22(19) .
B3 B4 B5 107.77(18) .
B3 B8 B4 60.15(14) .
B3 B8 B7 59.60(15) .
B4 B8 B7 107.56(18) .
B3 B8 B12 107.45(19) .
B4 B8 B12 107.42(19) .
B7 B8 B12 59.81(16) .
B3 B8 B9 107.61(18) .
B4 B8 B9 59.62(15) .
B7 B8 B9 107.5(2) .
B12 B8 B9 59.78(17) .
B7 B12 B11 59.53(17) .
B7 B12 B9 108.10(19) .
B11 B12 B9 108.04(19) .
B7 B12 B8 60.02(16) .
B11 B12 B8 107.87(19) .
B9 B12 B8 60.38(17) .
B7 B12 B10 107.68(19) .
B11 B12 B10 59.84(17) .
B9 B12 B10 60.36(17) .
B8 B12 B10 108.60(19) .
B5 B10 B6 60.51(15) .
B5 B10 B11 107.90(19) .
B6 B10 B11 59.78(16) .
B5 B10 B12 107.5(2) .
B6 B10 B12 107.64(19) .
B11 B10 B12 59.68(17) .
B5 B10 B9 59.76(16) .
B6 B10 B9 107.99(19) .
B11 B10 B9 107.3(2) .
B12 B10 B9 59.57(17) .
C1 B5 B10 105.06(18) .
C1 B5 B9 105.06(17) .
B10 B5 B9 60.78(17) .
C1 B5 B6 58.59(14) .
B10 B5 B6 59.84(16) .
B9 B5 B6 108.27(19) .
C1 B5 B4 58.81(13) .
B10 B5 B4 108.25(18) .
B9 B5 B4 59.69(16) .
B6 B5 B4 107.68(17) .
B4 B9 B5 60.52(15) .
B4 B9 B12 107.66(18) .
B5 B9 B12 107.7(2) .
B4 B9 B8 59.84(15) .
B5 B9 B8 108.24(18) .
B12 B9 B8 59.84(16) .
B4 B9 B10 107.86(18) .
B5 B9 B10 59.46(16) .
B12 B9 B10 60.08(17) .
B8 B9 B10 108.0(2) .

loop_
_geom_bond_atom_site_label_1
_geom_bond_atom_site_label_2
_geom_bond_distance
_geom_bond_site_symmetry_2
Cu1 C2 1.920(2) .
Cu1 C13 2.078(3) .
Cu1 C12 2.261(3) .
Cu1 C14 2.424(4) .
C2 C1 1.679(3) .
C2 B7 1.720(3) .
C2 B11 1.720(4) .
C2 B3 1.731(3) .
C2 B6 1.736(3) .
C1 C1 1.533(4) 2_766
C1 B6 1.717(3) .
C1 B3 1.722(3) .
C1 B5 1.723(3) .
C1 B4 1.724(3) .
C11 C16 1.380(5) .
C11 C12 1.408(5) .
C11 C17 1.490(6) .
C12 C13 1.356(6) .
C13 C14 1.409(6) .
C14 C15 1.394(6) .
C15 C16 1.356(6) .
B3 B7 1.763(4) .
B3 B8 1.771(4) .
B3 B4 1.778(4) .
B7 B11 1.760(4) .
B7 B12 1.773(4) .
B7 B8 1.776(4) .
B11 B6 1.768(4) .
B11 B12 1.773(4) .
B11 B10 1.776(4) .
B6 B10 1.772(4) .
B6 B5 1.784(4) .
B4 B9 1.772(4) .
B4 B8 1.776(4) .
B4 B5 1.787(4) .
B8 B12 1.779(4) .
B8 B9 1.789(4) .
B12 B9 1.778(4) .
B12 B10 1.787(4) .
B10 B5 1.768(4) .
B10 B9 1.792(5) .
B5 B9 1.774(4) .
